data_4028932
loop_
_publ_author_name
'Sa\~nudo, Mar\'ia'
'Garc\'ia-Valverde, Mar\'ia'
'Marcaccini, Stefano'
'Delgado, Jacinto J.'
'Rojo, Josefa'
'Torroba, Tom\'as'

_publ_section_title
;
 Synthesis of Benzodiazepine \b-Turn Mimetics by an Ugi
 4CC/Staudinger/Aza-Wittig Sequence. Solving the Conformational Behavior
 of the Ugi 4CC Adducts
;
_journal_issue 5
_journal_name_full 'The Journal of Organic Chemistry'
_journal_page_first 2189
_journal_page_last 2192
_journal_paper_doi 10.1021/jo8025862
_journal_volume 74
_journal_year 2009
_chemical_formula_moiety 'C29 H30 N2 O4, C3 H8 O'
_chemical_formula_sum 'C32 H38 N2 O5'
_chemical_formula_weight 530.64
_chemical_name_systematic
; 
 ? 
;
_space_group_IT_number 14
_symmetry_cell_setting monoclinic
_symmetry_space_group_name_Hall '-P 2ybc'
_symmetry_space_group_name_H-M 'P 1 21/c 1'
_atom_sites_solution_hydrogens geom
_atom_sites_solution_primary direct
_atom_sites_solution_secondary difmap
_audit_creation_method SHELXL-97
_cell_angle_alpha 90.00
_cell_angle_beta 93.335(7)
_cell_angle_gamma 90.00
_cell_formula_units_Z 4
_cell_length_a 7.713(3)
_cell_length_b 23.147(7)
_cell_length_c 16.773(5)
_cell_measurement_reflns_used 1269
_cell_measurement_temperature 293(2)
_cell_measurement_theta_max 16.50
_cell_measurement_theta_min 2.14
_cell_volume 2989.5(17)
_computing_cell_refinement 'Bruker SMART'
_computing_data_collection 'Bruker SMART'
_computing_data_reduction 'Bruker SAINT'
_computing_molecular_graphics 'Bruker SHELXTL'
_computing_publication_material 'Bruker SHELXTL'
_computing_structure_refinement 'SHELXL-97 (Sheldrick, 1997)'
_computing_structure_solution 'SHELXS-97 (Sheldrick, 1990)'
_diffrn_ambient_temperature 293(2)
_diffrn_measured_fraction_theta_full 0.999
_diffrn_measured_fraction_theta_max 0.999
_diffrn_measurement_device_type 'CCD area detector'
_diffrn_measurement_method 'omega scans'
_diffrn_radiation_monochromator graphite
_diffrn_radiation_source 'fine-focus sealed tube'
_diffrn_radiation_type MoK\a
_diffrn_radiation_wavelength 0.71073
_diffrn_reflns_av_R_equivalents 0.1294
_diffrn_reflns_av_sigmaI/netI 0.0967
_diffrn_reflns_limit_h_max 8
_diffrn_reflns_limit_h_min -8
_diffrn_reflns_limit_k_max 25
_diffrn_reflns_limit_k_min -25
_diffrn_reflns_limit_l_max 18
_diffrn_reflns_limit_l_min -18
_diffrn_reflns_number 24532
_diffrn_reflns_theta_full 23.00
_diffrn_reflns_theta_max 23.00
_diffrn_reflns_theta_min 1.50
_exptl_absorpt_coefficient_mu 0.079
_exptl_absorpt_correction_T_max 0.996
_exptl_absorpt_correction_T_min 0.7763
_exptl_absorpt_correction_type multi-scan
_exptl_absorpt_process_details 'SADABS (SHELDRICK, 2001)'
_exptl_crystal_colour colourless
_exptl_crystal_density_diffrn 1.179
_exptl_crystal_density_method 'not measured'
_exptl_crystal_description prism
_exptl_crystal_F_000 1136
_exptl_crystal_size_max 0.80
_exptl_crystal_size_mid 0.20
_exptl_crystal_size_min 0.05
_refine_diff_density_max 0.425
_refine_diff_density_min -0.455
_refine_diff_density_rms 0.117
_refine_ls_extinction_method none
_refine_ls_goodness_of_fit_ref 1.377
_refine_ls_hydrogen_treatment constr
_refine_ls_matrix_type full
_refine_ls_number_parameters 357
_refine_ls_number_reflns 4167
_refine_ls_number_restraints 0
_refine_ls_restrained_S_all 1.377
_refine_ls_R_factor_all 0.2116
_refine_ls_R_factor_gt 0.2036
_refine_ls_shift/su_max 0.031
_refine_ls_shift/su_mean 0.004
_refine_ls_structure_factor_coef Fsqd
_refine_ls_weighting_details 'calc w=1/[\s^2^(Fo^2^)+(0.0854P)^2^+21.8836P] where P=(Fo^2^+2Fc^2^)/3'
_refine_ls_weighting_scheme calc
_refine_ls_wR_factor_gt 0.3923
_refine_ls_wR_factor_ref 0.3971
_reflns_number_gt 3930
_reflns_number_total 4167
_reflns_threshold_expression >2sigma(I)
_cod_data_source_file jo8025862sup1.cif
_cod_data_source_block comp_5zb
_cod_depositor_comments
;
The following automatic conversions were performed:

'_symmetry_cell_setting' value 'Monoclinic' changed to 'monoclinic'
according to /home/saulius/struct/CIF-dictionaries/cif_core.dic
dictionary named 'cif_core.dic' version 2.4.2 from 2011-04-26.

Automatic conversion script
Id: cif_fix_values 1891 2012-01-12 08:04:46Z andrius 
;
_cod_original_cell_volume 2989.3(16)
_cod_original_sg_symbol_H-M P2(1)/c
_cod_database_code 4028932

loop_
_symmetry_equiv_pos_as_xyz
'x, y, z'
'-x, y+1/2, -z+1/2'
'-x, -y, -z'
'x, -y-1/2, z-1/2'

loop_
_atom_site_label
_atom_site_type_symbol
_atom_site_fract_x
_atom_site_fract_y
_atom_site_fract_z
_atom_site_U_iso_or_equiv
_atom_site_adp_type
_atom_site_occupancy
_atom_site_symmetry_multiplicity
_atom_site_calc_flag
_atom_site_refinement_flags
N1 N 0.5196(11) 0.3746(3) 0.8482(5) 0.036(2) Uani 1 1 d .
H1 H 0.5630 0.3570 0.8088 0.043 Uiso 1 1 calc R
N2 N 0.4239(9) 0.2659(3) 0.7962(4) 0.0166(16) Uani 1 1 d .
O1 O 0.3026(11) 0.3798(3) 0.9302(5) 0.061(2) Uani 1 1 d .
O2 O 0.0871(11) 0.3022(4) 0.9318(6) 0.069(3) Uani 1 1 d .
H2 H 0.1418 0.3312 0.9457 0.103 Uiso 1 1 calc R
O3 O 0.7239(8) 0.3248(3) 0.7084(4) 0.0387(18) Uani 1 1 d .
H3 H 0.8214 0.3377 0.7026 0.058 Uiso 1 1 calc R
O4 O 0.2883(9) 0.3047(3) 0.6863(4) 0.0374(18) Uani 1 1 d .
O5 O 0.0208(9) 0.3780(4) 0.6945(6) 0.064(3) Uani 1 1 d .
H5A H 0.0995 0.3542 0.6990 0.095 Uiso 1 1 calc R
C1 C 0.5402(12) 0.2508(4) 0.6648(5) 0.022(2) Uani 1 1 d .
C2 C 0.6957(11) 0.2779(4) 0.6595(6) 0.029(2) Uani 1 1 d .
C3 C 0.8155(14) 0.2592(5) 0.6092(6) 0.041(3) Uani 1 1 d .
H3A H 0.9213 0.2781 0.6057 0.050 Uiso 1 1 calc R
C4 C 0.7735(16) 0.2104(5) 0.5627(6) 0.048(3) Uani 1 1 d .
H4 H 0.8539 0.1966 0.5282 0.057 Uiso 1 1 calc R
C5 C 0.6179(17) 0.1823(5) 0.5665(6) 0.050(3) Uani 1 1 d .
H5 H 0.5934 0.1497 0.5355 0.061 Uiso 1 1 calc R
C6 C 0.4991(14) 0.2032(4) 0.6168(5) 0.036(3) Uani 1 1 d .
H6 H 0.3911 0.1856 0.6188 0.043 Uiso 1 1 calc R
C7 C 0.4055(11) 0.2760(4) 0.7167(6) 0.024(2) Uani 1 1 d .
C8 C 0.5685(11) 0.2330(4) 0.8355(6) 0.027(2) Uani 1 1 d .
H8A H 0.6299 0.2575 0.8746 0.032 Uiso 1 1 calc R
H8B H 0.6493 0.2222 0.7959 0.032 Uiso 1 1 calc R
C9 C 0.5086(11) 0.1795(4) 0.8762(5) 0.024(2) Uani 1 1 d .
C10 C 0.4673(14) 0.1307(4) 0.8333(6) 0.038(3) Uani 1 1 d .
H10 H 0.4714 0.1314 0.7780 0.045 Uiso 1 1 calc R
C11 C 0.4202(17) 0.0811(5) 0.8702(8) 0.058(3) Uani 1 1 d .
H11 H 0.3914 0.0484 0.8401 0.070 Uiso 1 1 calc R
C12 C 0.4155(17) 0.0796(5) 0.9512(9) 0.064(4) Uani 1 1 d .
H12 H 0.3836 0.0457 0.9763 0.077 Uiso 1 1 calc R
C13 C 0.4568(15) 0.1270(6) 0.9952(7) 0.057(4) Uani 1 1 d .
H13 H 0.4532 0.1259 1.0505 0.068 Uiso 1 1 calc R
C14 C 0.5041(15) 0.1769(5) 0.9578(6) 0.046(3) Uani 1 1 d .
H14 H 0.5336 0.2094 0.9883 0.055 Uiso 1 1 calc R
C15 C 0.0881(11) 0.2194(4) 0.8515(7) 0.034(3) Uani 1 1 d .
C16 C 0.0576(13) 0.2040(5) 0.7721(7) 0.047(3) Uani 1 1 d .
H16 H 0.0905 0.2288 0.7321 0.056 Uiso 1 1 calc R
C17 C -0.0214(14) 0.1521(5) 0.7521(8) 0.051(3) Uani 1 1 d .
H17 H -0.0372 0.1410 0.6989 0.061 Uiso 1 1 calc R
C18 C -0.0759(15) 0.1174(5) 0.8111(11) 0.067(4) Uani 1 1 d .
H18 H -0.1313 0.0828 0.7978 0.081 Uiso 1 1 calc R
C19 C -0.0505(18) 0.1327(6) 0.8897(10) 0.071(4) Uani 1 1 d .
H19 H -0.0892 0.1088 0.9296 0.085 Uiso 1 1 calc R
C20 C 0.0301(15) 0.1823(4) 0.9087(7) 0.047(3) Uani 1 1 d .
H20 H 0.0480 0.1922 0.9623 0.057 Uiso 1 1 calc R
C21 C 0.1708(14) 0.2743(5) 0.8748(6) 0.041(3) Uani 1 1 d .
C22 C 0.3163(12) 0.2976(4) 0.8488(6) 0.030(2) Uani 1 1 d .
C23 C 0.3821(14) 0.3537(4) 0.8767(6) 0.039(3) Uani 1 1 d .
C24 C 0.6064(16) 0.4270(4) 0.8791(7) 0.045(3) Uani 1 1 d .
H24 H 0.5861 0.4289 0.9362 0.054 Uiso 1 1 calc R
C25 C 0.796(2) 0.4239(7) 0.8727(11) 0.101(6) Uani 1 1 d .
H25A H 0.8218 0.4213 0.8169 0.121 Uiso 1 1 calc R
H25B H 0.8405 0.3893 0.8995 0.121 Uiso 1 1 calc R
C26 C 0.886(3) 0.4765(11) 0.9099(15) 0.157(10) Uani 1 1 d .
H26A H 1.0105 0.4737 0.9043 0.188 Uiso 1 1 calc R
H26B H 0.8661 0.4782 0.9664 0.188 Uiso 1 1 calc R
C27 C 0.816(5) 0.5311(11) 0.8682(14) 0.165(14) Uani 1 1 d .
H27A H 0.8712 0.5650 0.8923 0.198 Uiso 1 1 calc R
H27B H 0.8407 0.5302 0.8122 0.198 Uiso 1 1 calc R
C28 C 0.624(4) 0.5343(6) 0.8758(12) 0.135(10) Uani 1 1 d .
H28A H 0.5799 0.5687 0.8486 0.162 Uiso 1 1 calc R
H28B H 0.6015 0.5379 0.9319 0.162 Uiso 1 1 calc R
C29 C 0.528(2) 0.4815(5) 0.8411(9) 0.085(5) Uani 1 1 d .
H29A H 0.4060 0.4840 0.8516 0.102 Uiso 1 1 calc R
H29B H 0.5377 0.4803 0.7837 0.102 Uiso 1 1 calc R
C30 C 0.2041(19) 0.4532(6) 0.6580(10) 0.083(5) Uani 1 1 d .
H30A H 0.1753 0.4765 0.7027 0.124 Uiso 1 1 calc R
H30B H 0.2364 0.4778 0.6152 0.124 Uiso 1 1 calc R
H30C H 0.2994 0.4282 0.6737 0.124 Uiso 1 1 calc R
C31 C 0.0572(15) 0.4192(5) 0.6320(9) 0.061(4) Uani 1 1 d .
H31 H 0.0870 0.3975 0.5845 0.074 Uiso 1 1 calc R
C32 C -0.1080(19) 0.4507(7) 0.6125(11) 0.106(6) Uani 1 1 d .
H32A H -0.1424 0.4708 0.6591 0.158 Uiso 1 1 calc R
H32B H -0.1968 0.4236 0.5955 0.158 Uiso 1 1 calc R
H32C H -0.0914 0.4779 0.5705 0.158 Uiso 1 1 calc R

loop_
_atom_site_aniso_label
_atom_site_aniso_U_11
_atom_site_aniso_U_22
_atom_site_aniso_U_33
_atom_site_aniso_U_23
_atom_site_aniso_U_13
_atom_site_aniso_U_12
N1 0.046(5) 0.035(5) 0.028(5) -0.016(4) 0.014(4) 0.000(4)
N2 0.023(4) 0.012(4) 0.015(4) 0.002(3) 0.002(3) -0.003(3)
O1 0.077(6) 0.052(5) 0.055(5) -0.022(4) 0.027(5) 0.020(4)
O2 0.063(6) 0.064(6) 0.085(7) -0.017(5) 0.056(5) 0.001(4)
O3 0.029(4) 0.049(5) 0.041(4) -0.007(4) 0.022(3) -0.022(3)
O4 0.032(4) 0.036(4) 0.043(4) 0.013(3) -0.002(3) 0.015(3)
O5 0.023(4) 0.056(6) 0.113(7) 0.015(5) 0.019(5) 0.002(4)
C1 0.031(5) 0.026(5) 0.009(4) 0.000(4) -0.004(4) 0.002(4)
C2 0.020(5) 0.030(6) 0.035(6) -0.004(5) -0.013(4) 0.001(4)
C3 0.038(6) 0.048(7) 0.041(6) 0.009(6) 0.022(5) 0.017(5)
C4 0.072(9) 0.051(7) 0.021(6) -0.012(5) 0.015(5) 0.027(7)
C5 0.078(9) 0.052(7) 0.021(6) -0.004(5) -0.002(6) -0.004(7)
C6 0.054(7) 0.041(6) 0.013(5) -0.007(5) 0.007(5) -0.009(5)
C7 0.014(5) 0.016(5) 0.042(6) 0.002(4) 0.005(4) -0.009(4)
C8 0.024(5) 0.019(5) 0.038(6) -0.007(4) 0.006(4) -0.008(4)
C9 0.018(5) 0.025(5) 0.030(5) -0.013(4) 0.006(4) 0.003(4)
C10 0.055(7) 0.022(6) 0.037(6) 0.001(5) 0.005(5) 0.003(5)
C11 0.067(9) 0.035(7) 0.073(10) -0.012(7) 0.016(7) 0.004(6)
C12 0.070(9) 0.034(7) 0.089(11) 0.020(7) -0.001(8) -0.006(6)
C13 0.056(8) 0.081(10) 0.034(6) 0.017(7) -0.004(6) -0.026(7)
C14 0.058(7) 0.051(7) 0.029(6) 0.005(5) 0.007(5) -0.019(6)
C15 0.013(5) 0.030(6) 0.062(7) 0.024(5) 0.020(5) 0.016(4)
C16 0.035(6) 0.045(7) 0.061(8) 0.014(6) 0.011(6) -0.006(5)
C17 0.043(7) 0.031(6) 0.076(9) 0.012(6) -0.015(6) -0.010(5)
C18 0.036(7) 0.034(7) 0.131(14) 0.035(9) -0.012(8) -0.006(5)
C19 0.062(9) 0.062(10) 0.092(12) 0.028(9) 0.028(9) -0.002(7)
C20 0.055(7) 0.025(6) 0.065(8) -0.002(6) 0.020(6) -0.010(6)
C21 0.047(7) 0.040(6) 0.037(6) -0.010(5) 0.020(5) 0.015(5)
C22 0.026(5) 0.027(5) 0.040(6) 0.005(5) 0.013(5) 0.005(4)
C23 0.050(7) 0.033(6) 0.036(6) -0.006(5) 0.016(5) 0.015(5)
C24 0.071(8) 0.027(6) 0.039(6) -0.003(5) 0.011(6) -0.002(6)
C25 0.087(12) 0.082(12) 0.133(15) -0.033(11) -0.001(11) -0.038(10)
C26 0.132(19) 0.18(2) 0.16(2) -0.06(2) -0.012(16) -0.100(18)
C27 0.30(4) 0.108(19) 0.093(15) -0.023(13) 0.06(2) -0.14(2)
C28 0.28(3) 0.022(8) 0.096(14) -0.018(8) -0.019(18) -0.044(14)
C29 0.137(15) 0.039(8) 0.076(10) 0.013(7) -0.019(10) -0.003(8)
C30 0.079(10) 0.043(8) 0.125(14) 0.001(8) -0.006(10) -0.003(7)
C31 0.041(7) 0.050(8) 0.092(10) 0.012(7) -0.004(7) -0.003(6)
C32 0.070(10) 0.098(13) 0.148(17) 0.044(12) -0.001(11) 0.047(10)

loop_
_atom_type_symbol
_atom_type_description
_atom_type_scat_dispersion_real
_atom_type_scat_dispersion_imag
_atom_type_scat_source
C C 0.0033 0.0016 'International Tables Vol C Tables 4.2.6.8 and 6.1.1.4'
H H 0.0000 0.0000 'International Tables Vol C Tables 4.2.6.8 and 6.1.1.4'
N N 0.0061 0.0033 'International Tables Vol C Tables 4.2.6.8 and 6.1.1.4'
O O 0.0106 0.0060 'International Tables Vol C Tables 4.2.6.8 and 6.1.1.4'

loop_
_geom_angle_atom_site_label_1
_geom_angle_atom_site_label_2
_geom_angle_atom_site_label_3
_geom_angle
C23 N1 C24 123.4(8)
C7 N2 C22 118.9(7)
C7 N2 C8 124.3(7)
C22 N2 C8 115.8(7)
C2 C1 C6 120.0(9)
C2 C1 C7 119.8(8)
C6 C1 C7 119.9(8)
C3 C2 C1 121.8(9)
C3 C2 O3 122.3(9)
C1 C2 O3 115.9(8)
C2 C3 C4 117.3(10)
C5 C4 C3 122.1(10)
C6 C5 C4 118.7(10)
C5 C6 C1 119.9(10)
O4 C7 N2 122.9(8)
O4 C7 C1 119.4(8)
N2 C7 C1 117.7(8)
N2 C8 C9 112.7(7)
C10 C9 C14 118.1(9)
C10 C9 C8 120.7(8)
C14 C9 C8 121.1(8)
C11 C10 C9 121.1(10)
C12 C11 C10 119.9(12)
C13 C12 C11 120.3(12)
C12 C13 C14 119.7(11)
C9 C14 C13 121.0(11)
C20 C15 C16 117.6(10)
C20 C15 C21 120.5(10)
C16 C15 C21 121.8(9)
C17 C16 C15 120.4(11)
C18 C17 C16 119.2(13)
C17 C18 C19 121.0(12)
C20 C19 C18 119.4(13)
C19 C20 C15 122.3(13)
C22 C21 O2 118.8(10)
C22 C21 C15 128.5(9)
O2 C21 C15 112.7(9)
C21 C22 N2 121.0(9)
C21 C22 C23 122.4(9)
N2 C22 C23 116.4(8)
O1 C23 N1 121.8(10)
O1 C23 C22 118.5(10)
N1 C23 C22 119.7(8)
N1 C24 C25 111.6(10)
N1 C24 C29 112.1(10)
C25 C24 C29 112.4(12)
C24 C25 C26 111.3(16)
C25 C26 C27 109.4(18)
C28 C27 C26 109.3(17)
C27 C28 C29 112.9(18)
C24 C29 C28 109.4(13)
C30 C31 O5 108.9(12)
C30 C31 C32 116.9(13)
O5 C31 C32 106.3(11)

loop_
_geom_bond_atom_site_label_1
_geom_bond_atom_site_label_2
_geom_bond_distance
N1 C23 1.284(13)
N1 C24 1.465(13)
N2 C7 1.353(11)
N2 C22 1.446(11)
N2 C8 1.475(11)
O1 C23 1.269(11)
O2 C21 1.349(11)
O3 C2 1.370(11)
O4 C7 1.211(10)
O5 C31 1.458(14)
C1 C2 1.361(13)
C1 C6 1.389(13)
C1 C7 1.511(12)
C2 C3 1.359(13)
C3 C4 1.399(15)
C4 C5 1.370(16)
C5 C6 1.369(15)
C8 C9 1.499(12)
C9 C10 1.367(13)
C9 C14 1.373(13)
C10 C11 1.364(15)
C11 C12 1.362(18)
C12 C13 1.351(17)
C13 C14 1.374(15)
C15 C20 1.381(14)
C15 C16 1.385(15)
C15 C21 1.465(15)
C16 C17 1.379(15)
C17 C18 1.360(17)
C18 C19 1.369(19)
C19 C20 1.335(17)
C21 C22 1.341(14)
C22 C23 1.460(14)
C24 C25 1.476(19)
C24 C29 1.523(16)
C25 C26 1.52(2)
C26 C27 1.53(3)
C27 C28 1.49(3)
C28 C29 1.53(2)
C30 C31 1.427(17)
C31 C32 1.486(17)

loop_
_geom_torsion_atom_site_label_1
_geom_torsion_atom_site_label_2
_geom_torsion_atom_site_label_3
_geom_torsion_atom_site_label_4
_geom_torsion
C6 C1 C2 C3 -1.2(14)
C7 C1 C2 C3 -175.1(9)
C6 C1 C2 O3 179.2(8)
C7 C1 C2 O3 5.4(12)
C1 C2 C3 C4 -0.4(15)
O3 C2 C3 C4 179.2(9)
C2 C3 C4 C5 0.6(16)
C3 C4 C5 C6 0.7(17)
C4 C5 C6 C1 -2.3(16)
C2 C1 C6 C5 2.6(14)
C7 C1 C6 C5 176.4(9)
C22 N2 C7 O4 -9.7(12)
C8 N2 C7 O4 -177.6(8)
C22 N2 C7 C1 169.1(8)
C8 N2 C7 C1 1.2(11)
C2 C1 C7 O4 98.7(10)
C6 C1 C7 O4 -75.2(11)
C2 C1 C7 N2 -80.2(10)
C6 C1 C7 N2 105.9(9)
C7 N2 C8 C9 -117.8(9)
C22 N2 C8 C9 73.9(9)
N2 C8 C9 C10 79.0(11)
N2 C8 C9 C14 -105.2(10)
C14 C9 C10 C11 1.1(16)
C8 C9 C10 C11 177.0(10)
C9 C10 C11 C12 -0.6(18)
C10 C11 C12 C13 0(2)
C11 C12 C13 C14 0(2)
C10 C9 C14 C13 -1.0(16)
C8 C9 C14 C13 -177.0(10)
C12 C13 C14 C9 0.6(19)
C20 C15 C16 C17 -2.7(15)
C21 C15 C16 C17 -179.7(9)
C15 C16 C17 C18 2.9(16)
C16 C17 C18 C19 -1.3(18)
C17 C18 C19 C20 -1(2)
C18 C19 C20 C15 0.7(19)
C16 C15 C20 C19 0.9(16)
C21 C15 C20 C19 178.0(11)
C20 C15 C21 C22 134.3(12)
C16 C15 C21 C22 -48.7(16)
C20 C15 C21 O2 -43.4(13)
C16 C15 C21 O2 133.5(10)
O2 C21 C22 N2 171.4(9)
C15 C21 C22 N2 -6.3(17)
O2 C21 C22 C23 -3.5(16)
C15 C21 C22 C23 178.9(10)
C7 N2 C22 C21 97.6(11)
C8 N2 C22 C21 -93.5(11)
C7 N2 C22 C23 -87.3(10)
C8 N2 C22 C23 81.7(10)
C24 N1 C23 O1 6.0(16)
C24 N1 C23 C22 -172.6(9)
C21 C22 C23 O1 3.3(16)
N2 C22 C23 O1 -171.8(9)
C21 C22 C23 N1 -178.1(10)
N2 C22 C23 N1 6.8(14)
C23 N1 C24 C25 146.9(12)
C23 N1 C24 C29 -86.1(14)
N1 C24 C25 C26 -176.2(15)
C29 C24 C25 C26 57(2)
C24 C25 C26 C27 -59(3)
C25 C26 C27 C28 58(3)
C26 C27 C28 C29 -58(2)
N1 C24 C29 C28 -179.9(15)
C25 C24 C29 C28 -53.2(19)
C27 C28 C29 C24 55(2)
